data_4346968
loop_
_publ_author_name
'Jess, Kristof'
'Baabe, Dirk'
'Bannenberg, Thomas'
'Brandhorst, Kai'
'Freytag, Matthias'
'Jones, Peter G.'
'Tamm, Matthias'

_publ_section_title
;
 Ni-Fe and Pd-Fe Interactions in Nickel(II) and Palladium(II) Complexes of
 a Ferrocene-Bridged Bis(imidazolin-2-imine) Ligand.
;
_journal_issue 24
_journal_name_full 'Inorganic chemistry'
_journal_page_first 12032
_journal_page_last 12045
_journal_paper_doi 10.1021/acs.inorgchem.5b02457
_journal_volume 54
_journal_year 2015
_chemical_formula_sum 'C32 H48 Cl2 Fe N6 Pd'
_chemical_formula_weight 749.91
_space_group_IT_number 18
_space_group_name_Hall 'P 2 2ab'
_space_group_name_H-M_alt 'P 21 21 2'
_symmetry_cell_setting orthorhombic
_symmetry_space_group_name_H-M 'P 21 21 2'
_atom_sites_solution_hydrogens geom
_atom_sites_solution_primary direct
_atom_sites_solution_secondary difmap
_audit_creation_method SHELXL-97
_cell_angle_alpha 90.00
_cell_angle_beta 90.00
_cell_angle_gamma 90.00
_cell_formula_units_Z 2
_cell_length_a 9.5888(4)
_cell_length_b 14.2461(7)
_cell_length_c 12.1046(6)
_cell_measurement_reflns_used 16864
_cell_measurement_temperature 100(2)
_cell_measurement_theta_max 75.2740
_cell_measurement_theta_min 3.6340
_cell_volume 1653.52(13)
_computing_cell_refinement
; 
CrysAlisPro, Agilent Technologies, 
Version 1.171.36.28 (release 01-02-2013 CrysAlis171 .NET) 
(compiled Feb  1 2013,16:14:44)  
;
_computing_data_collection
; 
CrysAlisPro, Agilent Technologies, 
Version 1.171.36.28 (release 01-02-2013 CrysAlis171 .NET) 
(compiled Feb  1 2013,16:14:44)  
;
_computing_data_reduction
; 
CrysAlisPro, Agilent Technologies, 
Version 1.171.36.28 (release 01-02-2013 CrysAlis171 .NET) 
(compiled Feb  1 2013,16:14:44) 
;
_computing_molecular_graphics 'Bruker XP'
_computing_publication_material SHELXL-97
_computing_structure_refinement 'SHELXL-97 (Sheldrick, 1997)'
_computing_structure_solution 'SHELXS-97 (Sheldrick, 1990)'
_diffrn_ambient_temperature 100(2)
_diffrn_detector_area_resol_mean 10.3543
_diffrn_measured_fraction_theta_full 0.999
_diffrn_measured_fraction_theta_max 0.996
_diffrn_measurement_device_type 'Oxford Diffraction Xcalibur, Atlas, Nova'
_diffrn_measurement_method '\w scans'
_diffrn_radiation_monochromator mirror
_diffrn_radiation_source 'Nova (Cu) X-ray Source'
_diffrn_radiation_type 'Cu K\a'
_diffrn_radiation_wavelength 1.54184
_diffrn_reflns_av_R_equivalents 0.0593
_diffrn_reflns_av_sigmaI/netI 0.0242
_diffrn_reflns_limit_h_max 11
_diffrn_reflns_limit_h_min -12
_diffrn_reflns_limit_k_max 17
_diffrn_reflns_limit_k_min -17
_diffrn_reflns_limit_l_max 15
_diffrn_reflns_limit_l_min -15
_diffrn_reflns_number 30055
_diffrn_reflns_theta_full 75.00
_diffrn_reflns_theta_max 75.70
_diffrn_reflns_theta_min 3.65
_exptl_absorpt_coefficient_mu 9.631
_exptl_absorpt_correction_T_max 1.00000
_exptl_absorpt_correction_T_min 0.38530
_exptl_absorpt_correction_type multi-scan
_exptl_absorpt_process_details
; 
CrysAlisPro, Agilent Technologies, 
Version 1.171.36.28 (release 01-02-2013 CrysAlis171 .NET) 
(compiled Feb  1 2013,16:14:44) 
;
_exptl_crystal_colour black
_exptl_crystal_density_diffrn 1.506
_exptl_crystal_density_method 'not measured'
_exptl_crystal_description prism
_exptl_crystal_F_000 776
_exptl_crystal_size_max 0.18
_exptl_crystal_size_mid 0.04
_exptl_crystal_size_min 0.02
_refine_diff_density_max 0.583
_refine_diff_density_min -1.272
_refine_diff_density_rms 0.088
_refine_ls_abs_structure_details 'Flack H D (1983), Acta Cryst. A39, 876-881'
_refine_ls_abs_structure_Flack -0.023(8)
_refine_ls_extinction_method none
_refine_ls_goodness_of_fit_ref 1.045
_refine_ls_hydrogen_treatment constr
_refine_ls_matrix_type full
_refine_ls_number_parameters 197
_refine_ls_number_reflns 3434
_refine_ls_number_restraints 0
_refine_ls_restrained_S_all 1.045
_refine_ls_R_factor_all 0.0319
_refine_ls_R_factor_gt 0.0312
_refine_ls_shift/su_max 0.001
_refine_ls_shift/su_mean 0.000
_refine_ls_structure_factor_coef Fsqd
_refine_ls_weighting_details 'calc w=1/[\s^2^(Fo^2^)+(0.0580P)^2^+1.0860P] where P=(Fo^2^+2Fc^2^)/3'
_refine_ls_weighting_scheme calc
_refine_ls_wR_factor_gt 0.0822
_refine_ls_wR_factor_ref 0.0828
_reflns_number_gt 3367
_reflns_number_total 3434
_reflns_threshold_expression >2sigma(I)
_cod_data_source_file ic5b02457_si_002.cif
_cod_data_source_block kress22
_cod_database_code 4346968

loop_
_symmetry_equiv_pos_as_xyz
'x, y, z'
'-x, -y, z'
'-x+1/2, y+1/2, -z'
'x+1/2, -y+1/2, -z'

loop_
_atom_site_label
_atom_site_type_symbol
_atom_site_fract_x
_atom_site_fract_y
_atom_site_fract_z
_atom_site_U_iso_or_equiv
_atom_site_adp_type
_atom_site_occupancy
_atom_site_symmetry_multiplicity
_atom_site_calc_flag
_atom_site_refinement_flags
Pd Pd 0.5000 0.5000 0.84865(2) 0.01655(9) Uani 1 2 d S
Fe Fe 0.5000 0.5000 0.51848(5) 0.02049(14) Uani 1 2 d S
Cl Cl 0.64688(8) 0.56040(5) 0.98271(6) 0.02279(16) Uani 1 1 d .
N1 N 0.6199(3) 0.57374(18) 0.7337(2) 0.0183(5) Uani 1 1 d .
N2 N 0.5843(3) 0.7322(2) 0.7995(3) 0.0231(7) Uani 1 1 d .
N3 N 0.7969(3) 0.6937(2) 0.7523(2) 0.0236(6) Uani 1 1 d .
C1 C 0.6489(3) 0.5450(2) 0.6264(3) 0.0199(7) Uani 1 1 d .
C2 C 0.6465(3) 0.6033(3) 0.5291(3) 0.0243(7) Uani 1 1 d .
H2 H 0.6289 0.6690 0.5276 0.029 Uiso 1 1 calc R
C3 C 0.6751(4) 0.5456(3) 0.4355(3) 0.0287(8) Uani 1 1 d .
H3 H 0.6811 0.5664 0.3611 0.034 Uiso 1 1 calc R
C4 C 0.6933(4) 0.4513(3) 0.4725(3) 0.0260(8) Uani 1 1 d .
H4 H 0.7114 0.3982 0.4272 0.031 Uiso 1 1 calc R
C5 C 0.6792(3) 0.4511(3) 0.5909(3) 0.0223(7) Uani 1 1 d .
H5 H 0.6883 0.3979 0.6375 0.027 Uiso 1 1 calc R
C6 C 0.6639(3) 0.6611(2) 0.7606(3) 0.0198(6) Uani 1 1 d .
C7 C 0.6686(4) 0.8112(2) 0.8180(3) 0.0266(7) Uani 1 1 d .
C8 C 0.8006(4) 0.7879(2) 0.7873(3) 0.0262(7) Uani 1 1 d .
C9 C 0.4306(4) 0.7264(3) 0.8104(4) 0.0230(7) Uani 1 1 d .
H9 H 0.4041 0.6610 0.7888 0.028 Uiso 1 1 calc R
C10 C 0.3810(4) 0.7396(3) 0.9289(3) 0.0357(9) Uani 1 1 d .
H10A H 0.4388 0.7018 0.9786 0.054 Uiso 1 1 calc R
H10B H 0.2835 0.7196 0.9350 0.054 Uiso 1 1 calc R
H10C H 0.3887 0.8060 0.9494 0.054 Uiso 1 1 calc R
C11 C 0.3591(4) 0.7909(3) 0.7289(4) 0.0395(10) Uani 1 1 d .
H11A H 0.3780 0.8564 0.7489 0.059 Uiso 1 1 calc R
H11B H 0.2584 0.7796 0.7306 0.059 Uiso 1 1 calc R
H11C H 0.3948 0.7786 0.6544 0.059 Uiso 1 1 calc R
C12 C 0.6180(4) 0.9030(3) 0.8588(4) 0.0378(9) Uani 1 1 d .
H12A H 0.6967 0.9393 0.8879 0.057 Uiso 1 1 calc R
H12B H 0.5493 0.8930 0.9175 0.057 Uiso 1 1 calc R
H12C H 0.5745 0.9376 0.7979 0.057 Uiso 1 1 calc R
C13 C 0.9256(4) 0.8500(3) 0.7873(3) 0.0338(8) Uani 1 1 d .
H13A H 0.9040 0.9082 0.8269 0.051 Uiso 1 1 calc R
H13B H 0.9519 0.8647 0.7110 0.051 Uiso 1 1 calc R
H13C H 1.0031 0.8179 0.8242 0.051 Uiso 1 1 calc R
C14 C 0.9163(3) 0.6329(3) 0.7234(3) 0.0254(7) Uani 1 1 d .
H14 H 0.8777 0.5691 0.7076 0.030 Uiso 1 1 calc R
C15 C 0.9851(5) 0.6671(3) 0.6172(3) 0.0403(9) Uani 1 1 d .
H15A H 0.9139 0.6758 0.5601 0.061 Uiso 1 1 calc R
H15B H 1.0534 0.6205 0.5922 0.061 Uiso 1 1 calc R
H15C H 1.0324 0.7269 0.6312 0.061 Uiso 1 1 calc R
C16 C 1.0158(4) 0.6224(2) 0.8204(3) 0.0297(7) Uani 1 1 d .
H16A H 1.0555 0.6838 0.8390 0.045 Uiso 1 1 calc R
H16B H 1.0910 0.5790 0.8006 0.045 Uiso 1 1 calc R
H16C H 0.9649 0.5977 0.8844 0.045 Uiso 1 1 calc R

loop_
_atom_site_aniso_label
_atom_site_aniso_U_11
_atom_site_aniso_U_22
_atom_site_aniso_U_33
_atom_site_aniso_U_23
_atom_site_aniso_U_13
_atom_site_aniso_U_12
Pd 0.01244(14) 0.01894(14) 0.01826(15) 0.000 0.000 -0.00037(14)
Fe 0.0122(3) 0.0315(3) 0.0178(3) 0.000 0.000 -0.0062(4)
Cl 0.0192(3) 0.0282(4) 0.0210(3) -0.0013(3) -0.0050(3) -0.0014(3)
N1 0.0178(13) 0.0187(12) 0.0183(12) 0.0027(10) 0.0010(10) -0.0045(10)
N2 0.0167(14) 0.0244(14) 0.0282(16) -0.0016(13) -0.0091(12) 0.0000(11)
N3 0.0150(12) 0.0292(14) 0.0266(14) 0.0021(11) -0.0040(10) -0.0041(11)
C1 0.0105(14) 0.0298(16) 0.0193(16) 0.0027(13) 0.0003(12) -0.0049(12)
C2 0.0149(14) 0.0336(17) 0.0243(16) 0.0072(14) -0.0019(12) -0.0061(13)
C3 0.0143(15) 0.050(2) 0.0214(17) 0.0011(16) 0.0003(13) -0.0101(14)
C4 0.0141(15) 0.039(2) 0.0248(18) -0.0086(16) 0.0028(13) -0.0032(14)
C5 0.0118(15) 0.0318(18) 0.0232(17) 0.0000(14) 0.0032(12) -0.0039(12)
C6 0.0169(14) 0.0221(14) 0.0203(14) 0.0035(12) -0.0035(11) -0.0031(12)
C7 0.0276(18) 0.0206(15) 0.0317(17) 0.0027(13) -0.0109(14) -0.0030(13)
C8 0.0253(17) 0.0251(17) 0.0284(16) 0.0052(13) -0.0098(14) -0.0055(13)
C9 0.0168(16) 0.0221(16) 0.0300(19) -0.0006(15) -0.0080(14) 0.0007(12)
C10 0.0213(18) 0.050(2) 0.0352(19) -0.0127(17) -0.0061(15) 0.0095(16)
C11 0.0295(19) 0.0292(18) 0.060(3) 0.0111(18) -0.025(2) -0.0027(16)
C12 0.035(2) 0.0245(16) 0.054(2) -0.0063(17) -0.0151(18) -0.0006(14)
C13 0.0288(19) 0.0335(19) 0.039(2) 0.0081(16) -0.0150(16) -0.0134(15)
C14 0.0151(15) 0.0339(18) 0.0272(17) 0.0012(14) -0.0021(13) -0.0040(12)
C15 0.0177(18) 0.073(3) 0.0303(16) 0.0071(17) 0.0000(16) -0.006(2)
C16 0.0222(17) 0.0319(16) 0.0349(16) -0.0011(13) -0.0101(16) 0.0001(15)

loop_
_atom_type_symbol
_atom_type_description
_atom_type_scat_dispersion_real
_atom_type_scat_dispersion_imag
_atom_type_scat_source
C C 0.0181 0.0091 'International Tables Vol C Tables 4.2.6.8 and 6.1.1.4'
H H 0.0000 0.0000 'International Tables Vol C Tables 4.2.6.8 and 6.1.1.4'
N N 0.0311 0.0180 'International Tables Vol C Tables 4.2.6.8 and 6.1.1.4'
Cl Cl 0.3639 0.7018 'International Tables Vol C Tables 4.2.6.8 and 6.1.1.4'
Fe Fe -1.1336 3.1974 'International Tables Vol C Tables 4.2.6.8 and 6.1.1.4'
Pd Pd 0.1215 3.9337 'International Tables Vol C Tables 4.2.6.8 and 6.1.1.4'

loop_
_geom_angle_atom_site_label_1
_geom_angle_atom_site_label_2
_geom_angle_atom_site_label_3
_geom_angle
_geom_angle_site_symmetry_1
_geom_angle_site_symmetry_3
N1 Pd N1 96.46(14) 2_665 .
N1 Pd Cl 171.53(8) 2_665 .
N1 Pd Cl 86.85(7) . .
N1 Pd Cl 86.85(7) 2_665 2_665
N1 Pd Cl 171.53(8) . 2_665
Cl Pd Cl 90.97(4) . 2_665
C1 Fe C1 100.33(18) . 2_665
C1 Fe C2 132.00(14) . 2_665
C1 Fe C2 41.39(12) 2_665 2_665
C1 Fe C2 41.39(12) . .
C1 Fe C2 132.00(14) 2_665 .
C2 Fe C2 172.74(19) 2_665 .
C1 Fe C5 41.07(13) . .
C1 Fe C5 101.92(14) 2_665 .
C2 Fe C5 107.76(14) 2_665 .
C2 Fe C5 68.95(13) . .
C1 Fe C5 101.92(14) . 2_665
C1 Fe C5 41.07(13) 2_665 2_665
C2 Fe C5 68.95(13) 2_665 2_665
C2 Fe C5 107.76(14) . 2_665
C5 Fe C5 129.41(19) . 2_665
C1 Fe C4 69.39(14) . .
C1 Fe C4 134.32(15) 2_665 .
C2 Fe C4 113.23(15) 2_665 .
C2 Fe C4 68.89(15) . .
C5 Fe C4 41.02(14) . .
C5 Fe C4 170.30(15) 2_665 .
C1 Fe C4 134.32(15) . 2_665
C1 Fe C4 69.39(14) 2_665 2_665
C2 Fe C4 68.89(15) 2_665 2_665
C2 Fe C4 113.23(15) . 2_665
C5 Fe C4 170.30(15) . 2_665
C5 Fe C4 41.02(14) 2_665 2_665
C4 Fe C4 148.6(2) . 2_665
C1 Fe C3 169.03(14) . 2_665
C1 Fe C3 69.04(13) 2_665 2_665
C2 Fe C3 40.73(15) 2_665 2_665
C2 Fe C3 145.04(15) . 2_665
C5 Fe C3 141.59(15) . 2_665
C5 Fe C3 68.45(14) 2_665 2_665
C4 Fe C3 119.74(16) . 2_665
C4 Fe C3 40.56(15) 2_665 2_665
C1 Fe C3 69.04(13) . .
C1 Fe C3 169.03(14) 2_665 .
C2 Fe C3 145.04(14) 2_665 .
C2 Fe C3 40.73(15) . .
C5 Fe C3 68.45(14) . .
C5 Fe C3 141.59(15) 2_665 .
C4 Fe C3 40.56(15) . .
C4 Fe C3 119.74(16) 2_665 .
C3 Fe C3 121.7(2) 2_665 .
C6 N1 C1 115.7(3) . .
C6 N1 Pd 118.3(2) . .
C1 N1 Pd 125.8(2) . .
C6 N2 C7 109.4(3) . .
C6 N2 C9 123.4(3) . .
C7 N2 C9 127.1(3) . .
C6 N3 C8 109.2(3) . .
C6 N3 C14 122.9(3) . .
C8 N3 C14 127.6(3) . .
N1 C1 C5 126.5(3) . .
N1 C1 C2 126.2(3) . .
C5 C1 C2 107.2(3) . .
N1 C1 Fe 123.4(2) . .
C5 C1 Fe 69.9(2) . .
C2 C1 Fe 69.32(19) . .
C3 C2 C1 108.2(3) . .
C3 C2 Fe 70.5(2) . .
C1 C2 Fe 69.29(18) . .
C2 C3 C4 108.5(3) . .
C2 C3 Fe 68.79(19) . .
C4 C3 Fe 69.5(2) . .
C3 C4 C5 107.6(3) . .
C3 C4 Fe 69.9(2) . .
C5 C4 Fe 69.3(2) . .
C1 C5 C4 108.4(3) . .
C1 C5 Fe 69.0(2) . .
C4 C5 Fe 69.7(2) . .
N1 C6 N2 126.6(3) . .
N1 C6 N3 126.1(3) . .
N2 C6 N3 107.3(3) . .
C8 C7 N2 107.2(3) . .
C8 C7 C12 127.7(3) . .
N2 C7 C12 125.0(3) . .
C7 C8 N3 106.9(3) . .
C7 C8 C13 127.1(3) . .
N3 C8 C13 125.9(3) . .
N2 C9 C11 111.0(4) . .
N2 C9 C10 112.8(4) . .
C11 C9 C10 113.4(3) . .
N3 C14 C16 111.1(3) . .
N3 C14 C15 110.3(3) . .
C16 C14 C15 114.3(3) . .

loop_
_geom_bond_atom_site_label_1
_geom_bond_atom_site_label_2
_geom_bond_distance
_geom_bond_site_symmetry_2
Pd N1 2.088(2) 2_665
Pd N1 2.088(2) .
Pd Cl 2.3145(7) .
Pd Cl 2.3145(7) 2_665
Fe C1 2.039(3) .
Fe C1 2.039(3) 2_665
Fe C2 2.039(3) 2_665
Fe C2 2.039(3) .
Fe C5 2.050(3) .
Fe C5 2.050(3) 2_665
Fe C4 2.056(4) .
Fe C4 2.056(4) 2_665
Fe C3 2.062(3) 2_665
Fe C3 2.062(4) .
N1 C6 1.353(4) .
N1 C1 1.391(4) .
N2 C6 1.354(5) .
N2 C7 1.403(5) .
N2 C9 1.482(4) .
N3 C6 1.361(4) .
N3 C8 1.407(5) .
N3 C14 1.479(4) .
C1 C5 1.434(5) .
C1 C2 1.441(4) .
C2 C3 1.427(5) .
C3 C4 1.427(5) .
C4 C5 1.439(5) .
C7 C8 1.361(5) .
C7 C12 1.479(5) .
C8 C13 1.489(5) .
C9 C11 1.512(5) .
C9 C10 1.523(6) .
C14 C16 1.521(5) .
C14 C15 1.524(5) .

loop_
_geom_torsion_atom_site_label_1
_geom_torsion_atom_site_label_2
_geom_torsion_atom_site_label_3
_geom_torsion_atom_site_label_4
_geom_torsion
_geom_torsion_site_symmetry_1
N1 Pd N1 C6 147.9(3) 2_665
Cl Pd N1 C6 -39.9(2) .
Cl Pd N1 C6 35.3(7) 2_665
N1 Pd N1 C1 -25.7(2) 2_665
Cl Pd N1 C1 146.4(3) .
Cl Pd N1 C1 -138.3(4) 2_665
C6 N1 C1 C5 147.1(3) .
Pd N1 C1 C5 -39.1(5) .
C6 N1 C1 C2 -36.6(5) .
Pd N1 C1 C2 137.2(3) .
C6 N1 C1 Fe -124.2(3) .
Pd N1 C1 Fe 49.6(4) .
C1 Fe C1 N1 -24.8(2) 2_665
C2 Fe C1 N1 -55.3(3) 2_665
C2 Fe C1 N1 120.4(4) .
C5 Fe C1 N1 -121.2(3) .
C5 Fe C1 N1 17.0(3) 2_665
C4 Fe C1 N1 -158.5(3) .
C4 Fe C1 N1 46.4(4) 2_665
C3 Fe C1 N1 -10.8(10) 2_665
C3 Fe C1 N1 158.0(3) .
C1 Fe C1 C5 96.33(18) 2_665
C2 Fe C1 C5 65.9(2) 2_665
C2 Fe C1 C5 -118.4(3) .
C5 Fe C1 C5 138.20(18) 2_665
C4 Fe C1 C5 -37.31(19) .
C4 Fe C1 C5 167.5(2) 2_665
C3 Fe C1 C5 110.4(8) 2_665
C3 Fe C1 C5 -80.8(2) .
C1 Fe C1 C2 -145.3(2) 2_665
C2 Fe C1 C2 -175.72(11) 2_665
C5 Fe C1 C2 118.4(3) .
C5 Fe C1 C2 -103.4(2) 2_665
C4 Fe C1 C2 81.1(2) .
C4 Fe C1 C2 -74.1(3) 2_665
C3 Fe C1 C2 -131.3(8) 2_665
C3 Fe C1 C2 37.6(2) .
N1 C1 C2 C3 -176.9(3) .
C5 C1 C2 C3 -0.1(4) .
Fe C1 C2 C3 -60.0(2) .
N1 C1 C2 Fe -117.0(3) .
C5 C1 C2 Fe 59.9(2) .
C1 Fe C2 C3 119.3(3) .
C1 Fe C2 C3 168.2(2) 2_665
C2 Fe C2 C3 145.3(2) 2_665
C5 Fe C2 C3 81.0(2) .
C5 Fe C2 C3 -152.8(2) 2_665
C4 Fe C2 C3 36.9(2) .
C4 Fe C2 C3 -109.2(3) 2_665
C3 Fe C2 C3 -75.2(4) 2_665
C1 Fe C2 C1 48.9(3) 2_665
C2 Fe C2 C1 25.99(18) 2_665
C5 Fe C2 C1 -38.27(18) .
C5 Fe C2 C1 88.0(2) 2_665
C4 Fe C2 C1 -82.4(2) .
C4 Fe C2 C1 131.5(2) 2_665
C3 Fe C2 C1 165.5(3) 2_665
C3 Fe C2 C1 -119.3(3) .
C1 C2 C3 C4 0.9(4) .
Fe C2 C3 C4 -58.3(2) .
C1 C2 C3 Fe 59.2(2) .
C1 Fe C3 C2 -38.1(2) .
C1 Fe C3 C2 -52.9(9) 2_665
C2 Fe C3 C2 -172.78(19) 2_665
C5 Fe C3 C2 -82.4(2) .
C5 Fe C3 C2 44.6(3) 2_665
C4 Fe C3 C2 -120.5(3) .
C4 Fe C3 C2 91.9(3) 2_665
C3 Fe C3 C2 139.4(2) 2_665
C1 Fe C3 C4 82.4(2) .
C1 Fe C3 C4 67.6(9) 2_665
C2 Fe C3 C4 -52.2(3) 2_665
C2 Fe C3 C4 120.5(3) .
C5 Fe C3 C4 38.18(19) .
C5 Fe C3 C4 165.1(2) 2_665
C4 Fe C3 C4 -147.6(2) 2_665
C3 Fe C3 C4 -100.09(19) 2_665
C2 C3 C4 C5 -1.4(4) .
Fe C3 C4 C5 -59.3(2) .
C2 C3 C4 Fe 57.8(2) .
C1 Fe C4 C3 -81.5(2) .
C1 Fe C4 C3 -165.8(2) 2_665
C2 Fe C4 C3 150.5(2) 2_665
C2 Fe C4 C3 -37.04(19) .
C5 Fe C4 C3 -118.8(3) .
C5 Fe C4 C3 -108.5(9) 2_665
C4 Fe C4 C3 63.27(17) 2_665
C3 Fe C4 C3 105.3(3) 2_665
C1 Fe C4 C5 37.4(2) .
C1 Fe C4 C5 -46.9(3) 2_665
C2 Fe C4 C5 -90.7(2) 2_665
C2 Fe C4 C5 81.8(2) .
C5 Fe C4 C5 10.3(11) 2_665
C4 Fe C4 C5 -177.9(2) 2_665
C3 Fe C4 C5 -135.9(2) 2_665
C3 Fe C4 C5 118.8(3) .
N1 C1 C5 C4 176.0(3) .
C2 C1 C5 C4 -0.8(4) .
Fe C1 C5 C4 58.7(2) .
N1 C1 C5 Fe 117.3(3) .
C2 C1 C5 Fe -59.5(2) .
C3 C4 C5 C1 1.4(4) .
Fe C4 C5 C1 -58.3(2) .
C3 C4 C5 Fe 59.7(2) .
C1 Fe C5 C1 -92.1(2) 2_665
C2 Fe C5 C1 -134.58(18) 2_665
C2 Fe C5 C1 38.55(18) .
C5 Fe C5 C1 -57.58(14) 2_665
C4 Fe C5 C1 120.2(3) .
C4 Fe C5 C1 -66.3(10) 2_665
C3 Fe C5 C1 -163.3(2) 2_665
C3 Fe C5 C1 82.4(2) .
C1 Fe C5 C4 -120.2(3) .
C1 Fe C5 C4 147.7(2) 2_665
C2 Fe C5 C4 105.2(2) 2_665
C2 Fe C5 C4 -81.6(2) .
C5 Fe C5 C4 -177.8(2) 2_665
C4 Fe C5 C4 173.5(7) 2_665
C3 Fe C5 C4 76.5(3) 2_665
C3 Fe C5 C4 -37.8(2) .
C1 N1 C6 N2 123.6(4) .
Pd N1 C6 N2 -50.7(4) .
C1 N1 C6 N3 -55.7(4) .
Pd N1 C6 N3 130.1(3) .
C7 N2 C6 N1 179.7(3) .
C9 N2 C6 N1 -5.0(6) .
C7 N2 C6 N3 -1.0(4) .
C9 N2 C6 N3 174.4(4) .
C8 N3 C6 N1 179.5(3) .
C14 N3 C6 N1 -7.1(5) .
C8 N3 C6 N2 0.2(4) .
C14 N3 C6 N2 173.6(3) .
C6 N2 C7 C8 1.4(4) .
C9 N2 C7 C8 -173.7(4) .
C6 N2 C7 C12 179.0(3) .
C9 N2 C7 C12 3.8(7) .
N2 C7 C8 N3 -1.3(4) .
C12 C7 C8 N3 -178.7(4) .
N2 C7 C8 C13 177.3(3) .
C12 C7 C8 C13 -0.1(6) .
C6 N3 C8 C7 0.7(4) .
C14 N3 C8 C7 -172.3(3) .
C6 N3 C8 C13 -177.9(3) .
C14 N3 C8 C13 9.1(6) .
C6 N2 C9 C11 -111.6(4) .
C7 N2 C9 C11 62.9(6) .
C6 N2 C9 C10 119.8(4) .
C7 N2 C9 C10 -65.7(6) .
C6 N3 C14 C16 -112.6(4) .
C8 N3 C14 C16 59.6(4) .
C6 N3 C14 C15 119.6(4) .
C8 N3 C14 C15 -68.3(4) .
